data_2013751
loop_
_publ_author_name
'Belkacem Benmerad'
'Acoura Guehria-La\"idoudi'
'Slimane Dahaoui'
'Claude Lecomte'

_publ_section_title
;
 A polynuclear coordination glutarate of lanthanum(III) with an
 uncommon cage feature
;
_journal_issue 3
_journal_name_full 'Acta Crystallographica Section C'
_journal_page_first m119
_journal_page_last m122
_journal_paper_doi 10.1107/S0108270104000848
_journal_volume 60
_journal_year 2004
_chemical_formula_iupac '[La2 (C5 H6 O4)3 (H2 O)3], 2H2 O'
_chemical_formula_moiety 'C15 H24 La2 O15 , H2 O, O'
_chemical_formula_sum 'C15 H26 La2 O17'
_chemical_formula_weight 756.18
_chemical_name_systematic 'tris(glutarato)dilanthanum(III) dihydrate'
_space_group_IT_number 14
_symmetry_cell_setting monoclinic
_symmetry_space_group_name_Hall '-P 2yn'
_symmetry_space_group_name_H-M 'P 1 21/n 1'
_atom_sites_solution_hydrogens geom
_atom_sites_solution_primary direct
_atom_sites_solution_secondary difmap
_audit_creation_method SHELXL-97
_cell_angle_alpha 90.00
_cell_angle_beta 109.75(5)
_cell_angle_gamma 90.00
_cell_formula_units_Z 4
_cell_length_a 11.438(2)
_cell_length_b 13.869(2)
_cell_length_c 15.635(5)
_cell_measurement_reflns_used 8008
_cell_measurement_temperature 293(2)
_cell_measurement_theta_max 32.50
_cell_measurement_theta_min 3.13
_cell_volume 2334.3(12)
_computing_cell_refinement 'DENZO--SMN (Otwinowski & Minor, 1997)'
_computing_data_collection 'COLLECT (Nonius, 1999)'
_computing_data_reduction DENZO--SMN
_computing_molecular_graphics 'ORTEPIII (Farrugia, 1997)'
_computing_publication_material 'enCIFer (CCDC, 2003)'
_computing_structure_refinement 'SHELXL97 (Sheldrick, 1997)'
_computing_structure_solution 'SHELXS97 (Sheldrick, 1997)'
_diffrn_ambient_temperature 293(2)
_diffrn_measured_fraction_theta_full 0.919
_diffrn_measured_fraction_theta_max 0.919
_diffrn_measurement_device_type 'Nonius KappaCCD'
_diffrn_measurement_method '\f and \w scans'
_diffrn_radiation_monochromator graphite
_diffrn_radiation_type MoK\a
_diffrn_radiation_wavelength 0.71073
_diffrn_reflns_av_R_equivalents 0.0385
_diffrn_reflns_av_sigmaI/netI 0.0639
_diffrn_reflns_limit_h_max 16
_diffrn_reflns_limit_h_min -16
_diffrn_reflns_limit_k_max 20
_diffrn_reflns_limit_k_min -20
_diffrn_reflns_limit_l_max 23
_diffrn_reflns_limit_l_min -21
_diffrn_reflns_number 54342
_diffrn_reflns_theta_full 32.92
_diffrn_reflns_theta_max 32.50
_diffrn_reflns_theta_min 3.13
_exptl_absorpt_coefficient_mu 3.691
_exptl_absorpt_correction_T_max 0.48
_exptl_absorpt_correction_T_min 0.29
_exptl_absorpt_correction_type empirical
_exptl_absorpt_process_details 'DENZO--SMN (Otwinowski & Minor, 1997)'
_exptl_crystal_colour colourless
_exptl_crystal_density_diffrn 2.152
_exptl_crystal_density_method 'not measured'
_exptl_crystal_description needle
_exptl_crystal_F_000 1464
_exptl_crystal_size_max 0.4
_exptl_crystal_size_mid 0.2
_exptl_crystal_size_min 0.2
_refine_diff_density_max 1.078
_refine_diff_density_min -1.075
_refine_ls_extinction_method none
_refine_ls_goodness_of_fit_ref 1.051
_refine_ls_hydrogen_treatment mixed
_refine_ls_matrix_type full
_refine_ls_number_parameters 307
_refine_ls_number_reflns 8032
_refine_ls_number_restraints 0
_refine_ls_restrained_S_all 1.051
_refine_ls_R_factor_all 0.0798
_refine_ls_R_factor_gt 0.0385
_refine_ls_shift/su_max 0.001
_refine_ls_shift/su_mean 0.000
_refine_ls_structure_factor_coef Fsqd
_refine_ls_weighting_details 'calc w=1/[\s^2^(Fo^2^)+(0.0383P)^2^+0.1548P] where P=(Fo^2^+2Fc^2^)/3'
_refine_ls_weighting_scheme calc
_refine_ls_wR_factor_gt 0.0747
_refine_ls_wR_factor_ref 0.0839
_reflns_number_gt 5513
_reflns_number_total 8008
_reflns_threshold_expression >2\s(I)
_cod_data_source_file dn1038.cif
_cod_data_source_block I
_cod_original_sg_symbol_Hall -P2yn
_cod_original_sg_symbol_H-M 'P 21/n'
_cod_database_code 2013751
_cod_database_fobs_code 2013751

loop_
_symmetry_equiv_pos_as_xyz
'x, y, z'
'-x+1/2, y+1/2, -z+1/2'
'-x, -y, -z'
'x-1/2, -y-1/2, z-1/2'

loop_
_atom_site_label
_atom_site_fract_x
_atom_site_fract_y
_atom_site_fract_z
_atom_site_U_iso_or_equiv
_atom_site_adp_type
_atom_site_calc_flag
_atom_site_refinement_flags
_atom_site_occupancy
_atom_site_disorder_assembly
_atom_site_disorder_group
_atom_site_type_symbol
La1 0.502367(19) 0.096640(14) 0.376054(13) 0.02366(6) Uani d . 1 . . La
La2 0.414130(18) 0.073356(14) 0.093689(13) 0.02253(6) Uani d . 1 . . La
O1 0.3336(2) 0.14670(17) 0.22744(16) 0.0289(5) Uani d . 1 . . O
O2 0.1954(3) 0.0847(2) 0.10603(18) 0.0409(7) Uani d . 1 . . O
O3 0.0475(2) 0.46346(18) 0.25785(16) 0.0337(6) Uani d . 1 . . O
O4 0.1671(2) 0.46164(19) 0.17371(16) 0.0349(6) Uani d . 1 . . O
O5 0.5801(2) 0.13429(19) 0.23289(16) 0.0328(6) Uani d . 1 . . O
O6 0.7200(3) 0.0927(2) 0.36284(17) 0.0446(8) Uani d . 1 . . O
O7 0.5877(2) -0.03185(18) 0.08395(15) 0.0318(6) Uani d . 1 . . O
O8 0.7371(2) -0.1204(2) 0.06663(16) 0.0366(6) Uani d . 1 . . O
O9 0.5435(2) 0.19282(18) 0.03397(17) 0.0337(6) Uani d . 1 . . O
O10 0.3973(2) 0.25917(18) 0.07586(17) 0.0315(6) Uani d . 1 . . O
O11 0.9207(3) 0.44409(19) 0.03271(19) 0.0397(7) Uani d . 1 . . O
O12 0.8436(3) 0.3286(2) -0.06491(18) 0.0424(7) Uani d . 1 . . O
OW1 0.5378(3) 0.27863(19) 0.37020(18) 0.0420(7) Uani d . 1 . . O
H11 0.6100 0.3010 0.3860 0.051 Uiso d . 1 . . H
H12 0.4960 0.3080 0.3950 0.051 Uiso d . 1 . . H
OW2 0.6629(3) 0.1498(2) 0.52531(17) 0.0434(7) Uani d . 1 . . O
H21 0.7350 0.1730 0.5330 0.052 Uiso d . 1 . . H
H22 0.6660 0.1180 0.5710 0.052 Uiso d . 1 . . H
OW3 0.3045(3) -0.08366(19) 0.0332(2) 0.0403(7) Uani d . 1 . . O
H31 0.3450 -0.1220 0.0160 0.048 Uiso d . 1 . . H
H32 0.2330 -0.0970 0.0270 0.048 Uiso d . 1 . . H
OW4 0.4171(4) 0.3866(3) 0.2172(3) 0.0978(14) Uani d . 1 . . O
OW5 0.0603(4) -0.1144(4) 0.0060(3) 0.1116(18) Uani d . 1 . . O
H51 -0.0130 -0.1130 -0.0370 0.134 Uiso d . 1 . . H
H52 0.0590 -0.0720 0.0440 0.134 Uiso d . 1 . . H
C1 0.2219(3) 0.1236(2) 0.1831(2) 0.0266(7) Uani d . 1 . . C
C2 0.1200(3) 0.1435(3) 0.2214(3) 0.0321(8) Uani d . 1 . . C
H2A 0.1507 0.1316 0.2863 0.039 Uiso calc R 1 . . H
H2B 0.0513 0.0998 0.1940 0.039 Uiso calc R 1 . . H
C3 0.0737(4) 0.2476(3) 0.2036(3) 0.0359(9) Uani d . 1 . . C
H3A 0.0557 0.2625 0.1399 0.043 Uiso calc R 1 . . H
H3B -0.0031 0.2537 0.2167 0.043 Uiso calc R 1 . . H
C4 0.1675(5) 0.3205(3) 0.2610(3) 0.0485(12) Uani d . 1 . . C
H4A 0.1751 0.3135 0.3244 0.058 Uiso calc R 1 . . H
H4B 0.2482 0.3084 0.2556 0.058 Uiso calc R 1 . . H
C5 0.1268(4) 0.4205(3) 0.2301(2) 0.0313(8) Uani d . 1 . . C
C6 0.6912(4) 0.1111(3) 0.2795(2) 0.0317(8) Uani d . 1 . . C
C7 0.7881(4) 0.1018(3) 0.2349(3) 0.0399(10) Uani d . 1 . . C
H7A 0.8523 0.1497 0.2599 0.048 Uiso calc R 1 . . H
H7B 0.7504 0.1142 0.1703 0.048 Uiso calc R 1 . . H
C8 0.8458(4) 0.0027(3) 0.2488(3) 0.0443(11) Uani d . 1 . . C
H8A 0.8933 -0.0053 0.3128 0.053 Uiso calc R 1 . . H
H8B 0.9036 -0.0012 0.2155 0.053 Uiso calc R 1 . . H
C9 0.7531(4) -0.0806(3) 0.2186(2) 0.0385(10) Uani d . 1 . . C
H9A 0.7966 -0.1414 0.2359 0.046 Uiso calc R 1 . . H
H9B 0.6922 -0.0757 0.2490 0.046 Uiso calc R 1 . . H
C10 0.6881(3) -0.0787(2) 0.1174(2) 0.0273(8) Uani d . 1 . . C
C11 0.4820(3) 0.2658(2) 0.0412(2) 0.0251(7) Uani d . 1 . . C
C12 0.5044(3) 0.3618(3) 0.0060(3) 0.0315(8) Uani d . 1 . . C
H12A 0.5206 0.4082 0.0550 0.038 Uiso calc R 1 . . H
H12B 0.4285 0.3815 -0.0413 0.038 Uiso calc R 1 . . H
C13 0.6098(3) 0.3673(3) -0.0322(2) 0.0322(8) Uani d . 1 . . C
H13A 0.6019 0.4268 -0.0663 0.039 Uiso calc R 1 . . H
H13B 0.6018 0.3142 -0.0741 0.039 Uiso calc R 1 . . H
C14 0.7390(3) 0.3637(3) 0.0400(2) 0.0341(9) Uani d . 1 . . C
H14A 0.7446 0.4125 0.0856 0.041 Uiso calc R 1 . . H
H14B 0.7508 0.3013 0.0697 0.041 Uiso calc R 1 . . H
C15 0.8403(3) 0.3799(3) 0.0011(2) 0.0284(8) Uani d . 1 . . C

loop_
_atom_site_aniso_label
_atom_site_aniso_U_11
_atom_site_aniso_U_22
_atom_site_aniso_U_33
_atom_site_aniso_U_12
_atom_site_aniso_U_13
_atom_site_aniso_U_23
La1 0.02261(11) 0.02568(11) 0.02352(11) -0.00270(8) 0.00888(8) -0.00231(8)
La2 0.02139(11) 0.02597(11) 0.02138(10) 0.00267(8) 0.00873(8) 0.00075(7)
O1 0.0267(14) 0.0291(14) 0.0332(13) -0.0009(10) 0.0133(11) -0.0012(10)
O2 0.0294(15) 0.0602(19) 0.0340(15) -0.0027(13) 0.0121(12) -0.0155(13)
O3 0.0443(17) 0.0253(14) 0.0361(14) 0.0042(11) 0.0196(13) 0.0009(11)
O4 0.0326(15) 0.0429(16) 0.0291(13) 0.0085(12) 0.0104(11) -0.0042(12)
O5 0.0278(15) 0.0375(15) 0.0321(13) -0.0033(11) 0.0090(11) -0.0025(11)
O6 0.0311(16) 0.077(2) 0.0244(14) -0.0010(14) 0.0083(12) -0.0008(13)
O7 0.0276(14) 0.0377(15) 0.0297(13) 0.0076(11) 0.0090(11) 0.0007(11)
O8 0.0358(16) 0.0468(16) 0.0281(13) 0.0169(13) 0.0119(12) 0.0021(12)
O9 0.0331(15) 0.0278(13) 0.0490(16) 0.0045(11) 0.0254(13) 0.0013(12)
O10 0.0329(15) 0.0309(14) 0.0391(14) 0.0054(11) 0.0230(12) 0.0048(11)
O11 0.0331(16) 0.0341(15) 0.0514(17) -0.0070(12) 0.0137(13) 0.0013(13)
O12 0.0418(17) 0.0546(19) 0.0394(16) -0.0081(14) 0.0250(14) -0.0089(13)
OW1 0.0340(16) 0.0366(16) 0.0554(17) -0.0073(12) 0.0149(14) -0.0049(13)
OW2 0.0416(17) 0.0601(19) 0.0270(13) -0.0230(14) 0.0099(12) -0.0024(13)
OW3 0.0363(17) 0.0421(17) 0.0489(17) -0.0037(12) 0.0229(14) -0.0103(12)
OW4 0.093(3) 0.104(4) 0.089(3) -0.006(3) 0.020(3) -0.001(2)
OW5 0.054(3) 0.158(4) 0.097(3) -0.045(3) -0.009(2) 0.057(3)
C1 0.030(2) 0.0235(17) 0.0287(18) 0.0016(14) 0.0129(15) 0.0023(14)
C2 0.033(2) 0.030(2) 0.043(2) -0.0005(16) 0.0259(18) 0.0000(16)
C3 0.033(2) 0.035(2) 0.045(2) 0.0080(17) 0.0200(18) 0.0071(18)
C4 0.070(3) 0.031(2) 0.033(2) 0.018(2) 0.002(2) -0.0041(17)
C5 0.034(2) 0.033(2) 0.0211(18) 0.0043(16) 0.0010(15) -0.0054(15)
C6 0.027(2) 0.038(2) 0.031(2) -0.0069(16) 0.0117(16) -0.0046(16)
C7 0.029(2) 0.059(3) 0.036(2) -0.0126(19) 0.0166(18) -0.0020(19)
C8 0.024(2) 0.071(3) 0.035(2) -0.001(2) 0.0065(17) -0.010(2)
C9 0.040(2) 0.053(3) 0.0217(18) 0.0104(19) 0.0098(17) 0.0066(17)
C10 0.0276(19) 0.033(2) 0.0234(17) 0.0031(15) 0.0110(15) 0.0018(14)
C11 0.0235(18) 0.0318(19) 0.0199(16) -0.0006(14) 0.0074(14) 0.0000(14)
C12 0.029(2) 0.029(2) 0.040(2) 0.0044(15) 0.0172(17) 0.0026(16)
C13 0.031(2) 0.033(2) 0.034(2) -0.0004(16) 0.0127(16) 0.0055(16)
C14 0.035(2) 0.044(2) 0.0292(19) -0.0075(18) 0.0181(17) -0.0019(17)
C15 0.0255(19) 0.0285(19) 0.0292(19) -0.0023(15) 0.0069(15) 0.0055(15)

loop_
_atom_type_symbol
_atom_type_description
_atom_type_scat_dispersion_real
_atom_type_scat_dispersion_imag
_atom_type_scat_source
C C 0.0033 0.0016 'International Tables Vol C Tables 4.2.6.8 and 6.1.1.4'
H H 0.0000 0.0000 'International Tables Vol C Tables 4.2.6.8 and 6.1.1.4'
O O 0.0106 0.0060 'International Tables Vol C Tables 4.2.6.8 and 6.1.1.4'
La La -0.2871 2.4523 'International Tables Vol C Tables 4.2.6.8 and 6.1.1.4'

loop_
_geom_angle_atom_site_label_1
_geom_angle_atom_site_label_2
_geom_angle_atom_site_label_3
_geom_angle_site_symmetry_1
_geom_angle_site_symmetry_3
_geom_angle
_geom_angle_publ_flag
O12 La1 O11 4_566 2_645 107.05(9) ?
O12 La1 OW2 4_566 . 86.02(10) ?
O11 La1 OW2 2_645 . 73.75(10) ?
O12 La1 OW1 4_566 . 75.52(9) ?
O11 La1 OW1 2_645 . 144.32(9) ?
OW2 La1 OW1 . . 70.92(9) yes
O12 La1 O1 4_566 . 78.79(9) ?
O11 La1 O1 2_645 . 138.34(8) ?
OW2 La1 O1 . . 147.36(9) ?
OW1 La1 O1 . . 77.33(8) ?
O12 La1 O6 4_566 . 151.18(9) ?
O11 La1 O6 2_645 . 82.29(9) ?
OW2 La1 O6 . . 70.18(9) ?
OW1 La1 O6 . . 81.31(9) ?
O1 La1 O6 . . 112.73(9) ?
O12 La1 O4 4_566 2_545 81.39(9) ?
O11 La1 O4 2_645 2_545 69.64(9) ?
OW2 La1 O4 . 2_545 135.48(8) ?
OW1 La1 O4 . 2_545 143.52(9) ?
O1 La1 O4 . 2_545 70.68(8) ?
O6 La1 O4 . 2_545 127.00(9) ?
O12 La1 O3 4_566 2_545 125.10(9) ?
O11 La1 O3 2_645 2_545 78.93(9) ?
OW2 La1 O3 . 2_545 143.77(9) ?
OW1 La1 O3 . 2_545 129.76(8) ?
O1 La1 O3 . 2_545 65.56(8) yes
O6 La1 O3 . 2_545 83.08(9) ?
O4 La1 O3 2_545 2_545 48.71(8) yes
O12 La1 O5 4_566 . 134.22(9) ?
O11 La1 O5 2_645 . 118.31(8) ?
OW2 La1 O5 . . 111.32(8) ?
OW1 La1 O5 . . 71.48(8) ?
O1 La1 O5 . . 63.79(8) yes
O6 La1 O5 . . 48.94(9) yes
O4 La1 O5 2_545 . 107.92(8) ?
O3 La1 O5 2_545 . 62.40(7) yes
O12 La1 O11 4_566 4_566 46.13(8) ?
O11 La1 O11 2_645 4_566 61.41(9) ?
OW2 La1 O11 . 4_566 68.12(8) ?
OW1 La1 O11 . 4_566 108.41(8) ?
O1 La1 O11 . 4_566 116.79(8) ?
O6 La1 O11 . 4_566 130.48(9) ?
O4 La1 O11 2_545 4_566 72.53(8) ?
O3 La1 O11 2_545 4_566 117.91(8) ?
O5 La1 O11 . 4_566 179.41(8) ?
O12 La1 C6 4_566 . 151.36(10) ?
O11 La1 C6 2_645 . 99.48(10) ?
OW2 La1 C6 . . 91.31(10) ?
OW1 La1 C6 . . 76.66(9) ?
O1 La1 C6 . . 88.61(9) ?
O6 La1 C6 . . 24.18(9) ?
O4 La1 C6 2_545 . 118.70(9) ?
O3 La1 C6 2_545 . 70.05(9) ?
O5 La1 C6 . . 24.86(9) ?
O11 La1 C6 4_566 . 154.58(9) ?
O12 La1 C5 4_566 2_545 104.67(11) ?
O11 La1 C5 2_645 2_545 69.47(10) ?
OW2 La1 C5 . 2_545 143.22(9) ?
OW1 La1 C5 . 2_545 145.60(9) ?
O1 La1 C5 . 2_545 69.19(9) ?
O6 La1 C5 . 2_545 104.14(10) ?
O4 La1 C5 2_545 2_545 24.31(9) ?
O3 La1 C5 2_545 2_545 24.82(9) ?
O5 La1 C5 . 2_545 86.49(9) ?
O11 La1 C5 4_566 2_545 93.87(9) ?
C6 La1 C5 . 2_545 94.46(10) ?
O5 La2 O7 . . 82.29(8) yes
O5 La2 OW3 . . 138.59(9) ?
O7 La2 OW3 . . 77.25(9) ?
O5 La2 O2 . . 112.61(9) ?
O7 La2 O2 . . 147.95(9) ?
OW3 La2 O2 . . 73.13(9) ?
O5 La2 O10 . . 76.39(8) ?
O7 La2 O10 . . 127.09(8) ?
OW3 La2 O10 . . 143.66(9) ?
O2 La2 O10 . . 84.75(8) ?
O5 La2 O9 . . 74.94(8) ?
O7 La2 O9 . . 77.92(8) ?
OW3 La2 O9 . . 133.24(8) ?
O2 La2 O9 . . 132.32(8) ?
O10 La2 O9 . . 50.02(7) yes
O5 La2 O8 . 3_655 144.59(9) ?
O7 La2 O8 . 3_655 111.67(8) ?
OW3 La2 O8 . 3_655 76.79(10) ?
O2 La2 O8 . 3_655 73.19(9) ?
O10 La2 O8 . 3_655 69.27(8) ?
O9 La2 O8 . 3_655 76.55(9) ?
O5 La2 O3 . 2_545 65.52(8) ?
O7 La2 O3 . 2_545 79.67(8) ?
OW3 La2 O3 . 2_545 75.56(9) ?
O2 La2 O3 . 2_545 81.34(9) ?
O10 La2 O3 . 2_545 129.91(7) ?
O9 La2 O3 . 2_545 136.58(9) ?
O8 La2 O3 3_655 2_545 146.74(9) ?
O5 La2 O1 . . 64.17(8) yes
O7 La2 O1 . . 137.44(8) ?
OW3 La2 O1 . . 110.59(8) ?
O2 La2 O1 . . 48.51(8) yes
O10 La2 O1 . . 71.46(7) ?
O9 La2 O1 . . 114.55(8) ?
O8 La2 O1 3_655 . 110.83(8) ?
O3 La2 O1 2_545 . 63.36(7) yes
O5 La2 O7 . 3_655 132.38(8) ?
O7 La2 O7 . 3_655 64.26(9) yes
OW3 La2 O7 . 3_655 67.64(8) ?
O2 La2 O7 . 3_655 113.61(9) ?
O10 La2 O7 . 3_655 96.96(7) ?
O9 La2 O7 . 3_655 65.97(8) ?
O8 La2 O7 3_655 3_655 47.42(7) yes
O3 La2 O7 2_545 3_655 132.65(7) ?
O1 La2 O7 . 3_655 158.23(7) ?
O5 La2 C11 . . 75.21(9) ?
O7 La2 C11 . . 102.70(9) ?
OW3 La2 C11 . . 144.29(9) ?
O2 La2 C11 . . 108.44(9) ?
O10 La2 C11 . . 25.07(8) ?
O9 La2 C11 . . 25.00(8) ?
O8 La2 C11 3_655 . 70.08(9) ?
O3 La2 C11 2_545 . 140.05(8) ?
O1 La2 C11 . . 93.65(8) ?
O7 La2 C11 3_655 . 80.07(8) ?
O5 La2 C1 . . 88.69(9) ?
O7 La2 C1 . . 150.00(8) ?
OW3 La2 C1 . . 91.43(9) ?
O2 La2 C1 . . 23.94(9) ?
O10 La2 C1 . . 77.51(8) ?
O9 La2 C1 . . 127.17(8) ?
O8 La2 C1 3_655 . 92.09(9) ?
O3 La2 C1 2_545 . 70.57(9) ?
O1 La2 C1 . . 24.58(8) ?
O7 La2 C1 3_655 . 136.64(9) ?
C11 La2 C1 . . 102.52(9) ?
C1 O1 La1 . . 137.4(2) ?
C1 O1 La2 . . 91.4(2) ?
La1 O1 La2 . . 104.24(9) yes
C1 O2 La2 . . 99.9(2) ?
C5 O3 La2 . 2 129.1(2) ?
C5 O3 La1 . 2 92.5(2) ?
La2 O3 La1 2 2 102.22(9) yes
C5 O4 La1 . 2 97.0(2) ?
C6 O5 La2 . . 136.8(2) yes
C6 O5 La1 . . 91.2(2) ?
La2 O5 La1 . . 106.71(9) yes
C6 O6 La1 . . 99.0(2) ?
C10 O7 La2 . . 153.9(2) yes
C10 O7 La2 . 3_655 90.3(2) ?
La2 O7 La2 . 3_655 115.74(9) ?
C10 O8 La2 . 3_655 101.5(2) ?
C11 O9 La2 . . 94.5(2) ?
C11 O10 La2 . . 94.5(2) ?
C15 O11 La1 . 2_655 151.9(3) ?
C15 O11 La1 . 4_665 86.1(2) ?
La1 O11 La1 2_655 4_665 118.59(9) ?
C15 O12 La1 . 4_665 106.9(2) ?
La1 OW1 H11 . . 120.4 ?
La1 OW1 H12 . . 110.4 ?
H11 OW1 H12 . . 110.6 ?
La1 OW2 H21 . . 127.0 ?
La1 OW2 H22 . . 116.3 ?
H21 OW2 H22 . . 108.6 ?
La2 OW3 H31 . . 115.0 ?
La2 OW3 H32 . . 126.3 ?
H31 OW3 H32 . . 118.6 ?
H51 OW5 H52 . . 106.6 ?
O2 C1 O1 . . 120.1(3) yes
O2 C1 C2 . . 119.4(3) ?
O1 C1 C2 . . 120.5(3) ?
O2 C1 La2 . . 56.13(19) ?
O1 C1 La2 . . 63.98(18) ?
C2 C1 La2 . . 175.4(3) ?
C1 C2 C3 . . 111.6(3) ?
C1 C2 H2A . . 109.3 ?
C3 C2 H2A . . 109.3 ?
C1 C2 H2B . . 109.3 ?
C3 C2 H2B . . 109.3 ?
H2A C2 H2B . . 108.0 ?
C4 C3 C2 . . 112.8(3) yes
C4 C3 H3A . . 109.0 ?
C2 C3 H3A . . 109.0 ?
C4 C3 H3B . . 109.0 ?
C2 C3 H3B . . 109.0 ?
H3A C3 H3B . . 107.8 ?
C5 C4 C3 . . 110.2(3) ?
C5 C4 H4A . . 109.6 ?
C3 C4 H4A . . 109.6 ?
C5 C4 H4B . . 109.6 ?
C3 C4 H4B . . 109.6 ?
H4A C4 H4B . . 108.1 ?
O4 C5 O3 . . 119.8(3) yes
O4 C5 C4 . . 119.9(4) ?
O3 C5 C4 . . 120.2(4) ?
O4 C5 La1 . 2 58.70(18) ?
O3 C5 La1 . 2 62.70(18) ?
C4 C5 La1 . 2 164.9(3) ?
O6 C6 O5 . . 120.4(3) yes
O6 C6 C7 . . 119.2(4) ?
O5 C6 C7 . . 120.3(3) ?
O6 C6 La1 . . 56.8(2) ?
O5 C6 La1 . . 63.97(19) ?
C7 C6 La1 . . 171.1(3) ?
C6 C7 C8 . . 111.5(3) yes
C6 C7 H7A . . 109.3 ?
C8 C7 H7A . . 109.3 ?
C6 C7 H7B . . 109.3 ?
C8 C7 H7B . . 109.3 ?
H7A C7 H7B . . 108.0 ?
C7 C8 C9 . . 114.8(3) yes
C7 C8 H8A . . 108.6 ?
C9 C8 H8A . . 108.6 ?
C7 C8 H8B . . 108.6 ?
C9 C8 H8B . . 108.6 ?
H8A C8 H8B . . 107.5 ?
C10 C9 C8 . . 110.8(3) yes
C10 C9 H9A . . 109.5 ?
C8 C9 H9A . . 109.5 ?
C10 C9 H9B . . 109.5 ?
C8 C9 H9B . . 109.5 ?
H9A C9 H9B . . 108.1 ?
O8 C10 O7 . . 120.7(3) yes
O8 C10 C9 . . 119.3(3) ?
O7 C10 C9 . . 119.9(3) ?
O8 C10 La2 . 3_655 55.14(17) ?
O7 C10 La2 . 3_655 65.60(18) ?
C9 C10 La2 . 3_655 173.1(3) ?
O9 C11 O10 . . 120.8(3) yes
O9 C11 C12 . . 120.8(3) ?
O10 C11 C12 . . 118.3(3) ?
O9 C11 La2 . . 60.55(18) ?
O10 C11 La2 . . 60.40(18) ?
C12 C11 La2 . . 174.0(2) ?
C11 C12 C13 . . 116.6(3) ?
C11 C12 H12A . . 108.1 ?
C13 C12 H12A . . 108.1 ?
C11 C12 H12B . . 108.1 ?
C13 C12 H12B . . 108.1 ?
H12A C12 H12B . . 107.3 ?
C12 C13 C14 . . 114.0(3) yes
C12 C13 H13A . . 108.7 ?
C14 C13 H13A . . 108.7 ?
C12 C13 H13B . . 108.7 ?
C14 C13 H13B . . 108.7 ?
H13A C13 H13B . . 107.6 ?
C15 C14 C13 . . 112.5(3) ?
C15 C14 H14A . . 109.1 ?
C13 C14 H14A . . 109.1 ?
C15 C14 H14B . . 109.1 ?
C13 C14 H14B . . 109.1 ?
H14A C14 H14B . . 107.8 ?
O11 C15 O12 . . 120.0(3) ?
O11 C15 C14 . . 120.7(3) ?
O12 C15 C14 . . 119.2(3) ?
O11 C15 La1 . 4_665 70.3(2) ?
O12 C15 La1 . 4_665 50.36(18) ?
C14 C15 La1 . 4_665 166.4(2) ?

loop_
_geom_bond_atom_site_label_1
_geom_bond_atom_site_label_2
_geom_bond_site_symmetry_2
_geom_bond_distance
_geom_bond_publ_flag
La1 O12 4_566 2.522(3) yes
La1 O11 2_645 2.537(3) yes
La1 OW2 . 2.543(3) yes
La1 OW1 . 2.563(3) yes
La1 O1 . 2.564(3) yes
La1 O6 . 2.567(3) yes
La1 O4 2_545 2.617(3) yes
La1 O3 2_545 2.704(2) yes
La1 O5 . 2.724(3) yes
La1 O11 4_566 2.956(3) ?
La1 C6 . 3.031(4) ?
La1 C5 2_545 3.040(4) ?
La2 O5 . 2.503(3) yes
La2 O7 . 2.509(2) yes
La2 OW3 . 2.532(3) yes
La2 O2 . 2.578(3) yes
La2 O10 . 2.592(2) yes
La2 O9 . 2.596(2) yes
La2 O8 3_655 2.602(3) yes
La2 O3 2_545 2.686(2) yes
La2 O1 . 2.749(2) yes
La2 O7 3_655 2.830(2) yes
La2 C11 . 2.972(3) ?
La2 C1 . 3.058(4) ?
O1 C1 . 1.272(4) ?
O2 C1 . 1.260(4) ?
O3 C5 . 1.277(4) ?
O3 La2 2 2.686(2) ?
O3 La1 2 2.704(2) ?
O4 C5 . 1.261(4) ?
O4 La1 2 2.617(3) ?
O5 C6 . 1.274(4) ?
O6 C6 . 1.257(4) ?
O7 C10 . 1.269(4) ?
O7 La2 3_655 2.830(2) ?
O8 C10 . 1.256(4) ?
O8 La2 3_655 2.602(3) ?
O9 C11 . 1.260(4) ?
O10 C11 . 1.263(4) ?
O11 C15 . 1.256(4) ?
O11 La1 2_655 2.537(3) ?
O11 La1 4_665 2.956(3) ?
O12 C15 . 1.264(4) ?
O12 La1 4_665 2.522(3) ?
OW1 H11 . 0.8375 ?
OW1 H12 . 0.8186 ?
OW2 H21 . 0.8551 ?
OW2 H22 . 0.8303 ?
OW3 H31 . 0.8084 ?
OW3 H32 . 0.8116 ?
OW5 H51 . 0.8793 ?
OW5 H52 . 0.8399 ?
C1 C2 . 1.505(5) ?
C2 C3 . 1.531(5) ?
C2 H2A . 0.9700 ?
C2 H2B . 0.9700 ?
C3 C4 . 1.526(6) ?
C3 H3A . 0.9700 ?
C3 H3B . 0.9700 ?
C4 C5 . 1.490(5) ?
C4 H4A . 0.9700 ?
C4 H4B . 0.9700 ?
C5 La1 2 3.040(4) ?
C6 C7 . 1.502(5) ?
C7 C8 . 1.508(6) ?
C7 H7A . 0.9700 ?
C7 H7B . 0.9700 ?
C8 C9 . 1.532(6) ?
C8 H8A . 0.9700 ?
C8 H8B . 0.9700 ?
C9 C10 . 1.505(5) ?
C9 H9A . 0.9700 ?
C9 H9B . 0.9700 ?
C10 La2 3_655 3.107(4) ?
C11 C12 . 1.495(5) ?
C12 C13 . 1.518(5) ?
C12 H12A . 0.9700 ?
C12 H12B . 0.9700 ?
C13 C14 . 1.527(5) ?
C13 H13A . 0.9700 ?
C13 H13B . 0.9700 ?
C14 C15 . 1.496(5) ?
C14 H14A . 0.9700 ?
C14 H14B . 0.9700 ?
C15 La1 4_665 3.133(4) ?

loop_
_geom_hbond_atom_site_label_D
_geom_hbond_atom_site_label_H
_geom_hbond_atom_site_label_A
_geom_hbond_site_symmetry_A
_geom_hbond_distance_DH
_geom_hbond_distance_HA
_geom_hbond_distance_DA
_geom_hbond_angle_DHA
_geom_hbond_publ_flag
OW1 H11 O8 2_655 0.83(7) 1.98(2) 2.800(10) 166(3) yes
OW1 H12 OW5 2_555 0.81(9) 2.15(5) 2.940(10) 162(3) yes
OW2 H21 O10 4_664 0.85(5) 1.98(5) 2.820(10) 166(3) yes
OW2 H22 O4 4_664 0.830(10) 1.94(5) 2.770(10) 176(3) yes
OW3 H31 O9 3_655 0.810(10) 1.96(9) 2.760(10) 168(3) yes
OW3 H32 OW5 . 0.81(2) 1.90(6) 2.710(10) 173(3) yes
OW5 H51 O2 3_555 0.87(9) 2.03(7) 2.880(10) 161(3) yes

loop_
_geom_torsion_atom_site_label_1
_geom_torsion_atom_site_label_2
_geom_torsion_atom_site_label_3
_geom_torsion_atom_site_label_4
_geom_torsion_site_symmetry_1
_geom_torsion_site_symmetry_4
_geom_torsion
_geom_torsion_publ_flag
O12 La1 O1 C1 4_566 . -66.1(3) ?
O11 La1 O1 C1 2_645 . 37.0(4) ?
OW2 La1 O1 C1 . . -130.0(3) ?
OW1 La1 O1 C1 . . -143.6(3) ?
O6 La1 O1 C1 . . 141.6(3) ?
O4 La1 O1 C1 2_545 . 18.6(3) ?
O3 La1 O1 C1 2_545 . 71.1(3) ?
O5 La1 O1 C1 . . 141.0(3) ?
O11 La1 O1 C1 4_566 . -39.2(3) ?
C6 La1 O1 C1 . . 139.8(3) ?
C5 La1 O1 C1 2_545 . 44.5(3) ?
O12 La1 O1 La2 4_566 . -174.43(10) ?
O11 La1 O1 La2 2_645 . -71.31(14) ?
OW2 La1 O1 La2 . . 121.70(13) ?
OW1 La1 O1 La2 . . 108.08(9) ?
O6 La1 O1 La2 . . 33.28(11) ?
O4 La1 O1 La2 2_545 . -89.72(9) ?
O3 La1 O1 La2 2_545 . -37.22(7) ?
O5 La1 O1 La2 . . 32.69(8) ?
O11 La1 O1 La2 4_566 . -147.49(7) ?
C6 La1 O1 La2 . . 31.44(10) ?
C5 La1 O1 La2 2_545 . -63.86(10) ?
O5 La2 O1 C1 . . -175.9(2) ?
O7 La2 O1 C1 . . -134.2(2) ?
OW3 La2 O1 C1 . . -40.8(2) ?
O2 La2 O1 C1 . . 0.99(19) ?
O10 La2 O1 C1 . . 100.7(2) ?
O9 La2 O1 C1 . . 126.7(2) ?
O8 La2 O1 C1 3_655 . 42.5(2) ?
O3 La2 O1 C1 2_545 . -101.6(2) ?
O7 La2 O1 C1 3_655 . 40.3(3) ?
C11 La2 O1 C1 . . 112.5(2) ?
O5 La2 O1 La1 . . -35.87(9) ?
O7 La2 O1 La1 . . 5.76(15) ?
OW3 La2 O1 La1 . . 99.23(10) ?
O2 La2 O1 La1 . . 140.98(14) ?
O10 La2 O1 La1 . . -119.36(10) ?
O9 La2 O1 La1 . . -93.29(10) ?
O8 La2 O1 La1 3_655 . -177.56(8) ?
O3 La2 O1 La1 2_545 . 38.33(8) ?
O7 La2 O1 La1 3_655 . -179.68(16) ?
C11 La2 O1 La1 . . -107.51(9) ?
C1 La2 O1 La1 . . 140.0(2) ?
O5 La2 O2 C1 . . 2.1(2) ?
O7 La2 O2 C1 . . 115.1(2) ?
OW3 La2 O2 C1 . . 138.3(2) ?
O10 La2 O2 C1 . . -70.8(2) ?
O9 La2 O2 C1 . . -87.9(2) ?
O8 La2 O2 C1 3_655 . -140.7(2) ?
O3 La2 O2 C1 2_545 . 60.9(2) ?
O1 La2 O2 C1 . . -1.0(2) ?
O7 La2 O2 C1 3_655 . -166.2(2) ?
C11 La2 O2 C1 . . -79.2(2) ?
O7 La2 O5 C6 . . -8.6(3) ?
OW3 La2 O5 C6 . . 52.1(4) ?
O2 La2 O5 C6 . . 141.9(3) ?
O10 La2 O5 C6 . . -139.8(4) ?
O9 La2 O5 C6 . . -88.0(3) ?
O8 La2 O5 C6 3_655 . -125.5(3) ?
O3 La2 O5 C6 2_545 . 73.6(3) ?
O1 La2 O5 C6 . . 144.5(4) ?
O7 La2 O5 C6 3_655 . -52.8(4) ?
C11 La2 O5 C6 . . -113.9(3) ?
C1 La2 O5 C6 . . 142.8(3) ?
O7 La2 O5 La1 . . -119.10(10) ?
OW3 La2 O5 La1 . . -58.46(15) ?
O2 La2 O5 La1 . . 31.37(12) ?
O10 La2 O5 La1 . . 109.68(10) ?
O9 La2 O5 La1 . . 161.40(11) ?
O8 La2 O5 La1 3_655 . 123.97(12) ?
O3 La2 O5 La1 2_545 . -36.98(8) ?
O1 La2 O5 La1 . . 33.93(8) ?
O7 La2 O5 La1 3_655 . -163.31(7) ?
C11 La2 O5 La1 . . 135.52(11) ?
C1 La2 O5 La1 . . 32.21(10) ?
O12 La1 O5 C6 4_566 . 144.4(2) ?
O11 La1 O5 C6 2_645 . -44.1(2) ?
OW2 La1 O5 C6 . . 38.3(2) ?
OW1 La1 O5 C6 . . 98.3(2) ?
O1 La1 O5 C6 . . -177.0(2) ?
O6 La1 O5 C6 . . 3.7(2) ?
O4 La1 O5 C6 2_545 . -120.2(2) ?
O3 La1 O5 C6 2_545 . -102.3(2) ?
O11 La1 O5 C6 4_566 . 19(7) ?
C5 La1 O5 C6 2_545 . -108.5(2) ?
O12 La1 O5 La2 4_566 . -75.50(14) ?
O11 La1 O5 La2 2_645 . 96.00(11) ?
OW2 La1 O5 La2 . . 178.48(9) ?
OW1 La1 O5 La2 . . -121.57(11) ?
O1 La1 O5 La2 . . -36.90(9) ?
O6 La1 O5 La2 . . 143.82(15) ?
O4 La1 O5 La2 2_545 . 19.96(11) ?
O3 La1 O5 La2 2_545 . 37.85(9) ?
O11 La1 O5 La2 4_566 . 159(7) ?
C6 La1 O5 La2 . . 140.1(3) ?
C5 La1 O5 La2 2_545 . 31.60(11) ?
O12 La1 O6 C6 4_566 . -113.4(3) ?
O11 La1 O6 C6 2_645 . 135.0(2) ?
OW2 La1 O6 C6 . . -149.5(3) ?
OW1 La1 O6 C6 . . -76.8(2) ?
O1 La1 O6 C6 . . -4.5(3) ?
O4 La1 O6 C6 2_545 . 77.8(3) ?
O3 La1 O6 C6 2_545 . 55.3(2) ?
O5 La1 O6 C6 . . -3.8(2) ?
O11 La1 O6 C6 4_566 . 176.4(2) ?
C5 La1 O6 C6 2_545 . 68.6(2) ?
O5 La2 O7 C10 . . 29.4(5) ?
OW3 La2 O7 C10 . . -114.4(6) ?
O2 La2 O7 C10 . . -91.6(6) ?
O10 La2 O7 C10 . . 95.8(5) ?
O9 La2 O7 C10 . . 105.6(6) ?
O8 La2 O7 C10 3_655 . 175.6(5) ?
O3 La2 O7 C10 2_545 . -37.0(5) ?
O1 La2 O7 C10 . . -7.7(6) ?
O7 La2 O7 C10 3_655 . 174.5(6) ?
C11 La2 O7 C10 . . 102.3(5) ?
C1 La2 O7 C10 . . -44.3(6) ?
O5 La2 O7 La2 . 3_655 -145.12(11) ?
OW3 La2 O7 La2 . 3_655 71.11(11) ?
O2 La2 O7 La2 . 3_655 93.88(16) ?
O10 La2 O7 La2 . 3_655 -78.70(13) ?
O9 La2 O7 La2 . 3_655 -68.96(10) ?
O8 La2 O7 La2 3_655 3_655 1.11(13) ?
O3 La2 O7 La2 2_545 3_655 148.48(11) ?
O1 La2 O7 La2 . 3_655 177.77(8) ?
O7 La2 O7 La2 3_655 3_655 0.0 ?
C11 La2 O7 La2 . 3_655 -72.25(11) ?
C1 La2 O7 La2 . 3_655 141.18(15) ?
O5 La2 O9 C11 . . -87.2(2) ?
O7 La2 O9 C11 . . -172.4(2) ?
OW3 La2 O9 C11 . . 128.4(2) ?
O2 La2 O9 C11 . . 19.9(2) ?
O10 La2 O9 C11 . . -2.51(18) ?
O8 La2 O9 C11 3_655 . 71.6(2) ?
O3 La2 O9 C11 2_545 . -111.9(2) ?
O1 La2 O9 C11 . . -35.5(2) ?
O7 La2 O9 C11 3_655 . 120.6(2) ?
C1 La2 O9 C11 . . -10.7(2) ?
O5 La2 O10 C11 . . 84.1(2) ?
O7 La2 O10 C11 . . 15.0(2) ?
OW3 La2 O10 C11 . . -109.1(2) ?
O2 La2 O10 C11 . . -161.1(2) ?
O9 La2 O10 C11 . . 2.51(18) ?
O8 La2 O10 C11 3_655 . -87.1(2) ?
O3 La2 O10 C11 2_545 . 124.81(19) ?
O1 La2 O10 C11 . . 151.1(2) ?
O7 La2 O10 C11 3_655 . -47.9(2) ?
C1 La2 O10 C11 . . 175.8(2) ?
La2 O2 C1 O1 . . 1.9(4) ?
La2 O2 C1 C2 . . -178.9(3) ?
La1 O1 C1 O2 . . -114.8(3) ?
La2 O1 C1 O2 . . -1.8(3) ?
La1 O1 C1 C2 . . 66.0(5) ?
La2 O1 C1 C2 . . 179.0(3) ?
La1 O1 C1 La2 . . -113.0(3) ?
O5 La2 C1 O2 . . -178.1(2) ?
O7 La2 C1 O2 . . -106.0(3) ?
OW3 La2 C1 O2 . . -39.5(2) ?
O10 La2 C1 O2 . . 105.5(2) ?
O9 La2 C1 O2 . . 112.0(2) ?
O8 La2 C1 O2 3_655 . 37.3(2) ?
O3 La2 C1 O2 2_545 . -113.7(2) ?
O1 La2 C1 O2 . . 178.2(4) ?
O7 La2 C1 O2 3_655 . 18.6(3) ?
C11 La2 C1 O2 . . 107.4(2) ?
O5 La2 C1 O1 . . 3.7(2) ?
O7 La2 C1 O1 . . 75.8(3) ?
OW3 La2 C1 O1 . . 142.3(2) ?
O2 La2 C1 O1 . . -178.2(4) ?
O10 La2 C1 O1 . . -72.62(19) ?
O9 La2 C1 O1 . . -66.2(2) ?
O8 La2 C1 O1 3_655 . -140.9(2) ?
O3 La2 C1 O1 2_545 . 68.17(19) ?
O7 La2 C1 O1 3_655 . -159.54(17) ?
C11 La2 C1 O1 . . -70.8(2) ?
O5 La2 C1 C2 . . -165(3) ?
O7 La2 C1 C2 . . -93(3) ?
OW3 La2 C1 C2 . . -27(3) ?
O2 La2 C1 C2 . . 13(3) ?
O10 La2 C1 C2 . . 118(3) ?
O9 La2 C1 C2 . . 125(3) ?
O8 La2 C1 C2 3_655 . 50(3) ?
O3 La2 C1 C2 2_545 . -101(3) ?
O1 La2 C1 C2 . . -169(3) ?
O7 La2 C1 C2 3_655 . 31(3) ?
C11 La2 C1 C2 . . 120(3) ?
O2 C1 C2 C3 . . -96.6(4) yes
O1 C1 C2 C3 . . 82.6(4) yes
La2 C1 C2 C3 . . -109(3) ?
C1 C2 C3 C4 . . -71.4(4) ?
C2 C3 C4 C5 . . 170.7(3) yes
La1 O4 C5 O3 2 . -14.9(4) ?
La1 O4 C5 C4 2 . 162.5(3) ?
La2 O3 C5 O4 2 . -93.7(4) ?
La1 O3 C5 O4 2 . 14.3(3) ?
La2 O3 C5 C4 2 . 89.0(4) ?
La1 O3 C5 C4 2 . -163.0(3) ?
La2 O3 C5 La1 2 2 -107.9(2) ?
C3 C4 C5 O4 . . -94.8(5) ?
C3 C4 C5 O3 . . 82.6(4) yes
C3 C4 C5 La1 . 2 -14.5(14) ?
La1 O6 C6 O5 . . 7.1(4) ?
La1 O6 C6 C7 . . -170.7(3) ?
La2 O5 C6 O6 . . -122.8(3) yes
La1 O5 C6 O6 . . -6.6(4) ?
La2 O5 C6 C7 . . 54.9(5) ?
La1 O5 C6 C7 . . 171.1(3) ?
La2 O5 C6 La1 . . -116.2(3) ?
O12 La1 C6 O6 4_566 . 112.6(3) ?
O11 La1 C6 O6 2_645 . -45.2(2) ?
OW2 La1 C6 O6 . . 28.5(2) ?
OW1 La1 C6 O6 . . 98.6(2) ?
O1 La1 C6 O6 . . 175.9(2) ?
O4 La1 C6 O6 2_545 . -117.1(2) ?
O3 La1 C6 O6 2_545 . -119.7(2) ?
O5 La1 C6 O6 . . 173.2(4) ?
O11 La1 C6 O6 4_566 . -6.4(4) ?
C5 La1 C6 O6 2_545 . -115.1(2) ?
O12 La1 C6 O5 4_566 . -60.6(3) ?
O11 La1 C6 O5 2_645 . 141.6(2) ?
OW2 La1 C6 O5 . . -144.7(2) ?
OW1 La1 C6 O5 . . -74.6(2) ?
O1 La1 C6 O5 . . 2.7(2) ?
O6 La1 C6 O5 . . -173.2(4) ?
O4 La1 C6 O5 2_545 . 69.7(2) ?
O3 La1 C6 O5 2_545 . 67.1(2) ?
O11 La1 C6 O5 4_566 . -179.56(17) ?
C5 La1 C6 O5 2_545 . 71.7(2) ?
O12 La1 C6 C7 4_566 . 178.4(16) ?
O11 La1 C6 C7 2_645 . 20.6(17) ?
OW2 La1 C6 C7 . . 94.4(17) ?
OW1 La1 C6 C7 . . 164.4(17) ?
O1 La1 C6 C7 . . -118.3(17) ?
O6 La1 C6 C7 . . 65.8(16) ?
O4 La1 C6 C7 2_545 . -51.3(17) ?
O3 La1 C6 C7 2_545 . -53.9(17) ?
O5 La1 C6 C7 . . -121.0(17) ?
O11 La1 C6 C7 4_566 . 59.5(17) ?
C5 La1 C6 C7 2_545 . -49.3(17) ?
O6 C6 C7 C8 . . 55.3(5) yes
O5 C6 C7 C8 . . -122.5(4) yes
La1 C6 C7 C8 . . -5.7(19) ?
C6 C7 C8 C9 . . 54.6(4) yes
C7 C8 C9 C10 . . 65.4(4) yes
La2 O8 C10 O7 3_655 . 2.0(4) ?
La2 O8 C10 C9 3_655 . -175.1(3) ?
La2 O7 C10 O8 . . -176.9(3) yes
La2 O7 C10 O8 3_655 . -1.8(4) ?
La2 O7 C10 C9 . . 0.2(8) ?
La2 O7 C10 C9 3_655 . 175.3(3) ?
La2 O7 C10 La2 . 3_655 -175.1(6) ?
C8 C9 C10 O8 . . 87.1(4) yes
C8 C9 C10 O7 . . -90.0(4) yes
C8 C9 C10 La2 . 3_655 52(2) ?
La2 O9 C11 O10 . . 4.6(3) ?
La2 O9 C11 C12 . . -173.2(3) ?
La2 O10 C11 O9 . . -4.6(3) ?
La2 O10 C11 C12 . . 173.3(3) ?
O5 La2 C11 O9 . . 86.0(2) ?
O7 La2 C11 O9 . . 7.6(2) ?
OW3 La2 C11 O9 . . -78.1(3) ?
O2 La2 C11 O9 . . -164.65(19) ?
O10 La2 C11 O9 . . 175.4(3) ?
O8 La2 C11 O9 3_655 . -101.1(2) ?
O3 La2 C11 O9 2_545 . 96.7(2) ?
O1 La2 C11 O9 . . 148.1(2) ?
O7 La2 C11 O9 3_655 . -52.9(2) ?
C1 La2 C11 O9 . . 171.3(2) ?
O5 La2 C11 O10 . . -89.4(2) ?
O7 La2 C11 O10 . . -167.80(19) ?
OW3 La2 C11 O10 . . 106.5(2) ?
O2 La2 C11 O10 . . 19.9(2) ?
O9 La2 C11 O10 . . -175.4(3) ?
O8 La2 C11 O10 3_655 . 83.5(2) ?
O3 La2 C11 O10 2_545 . -78.8(2) ?
O1 La2 C11 O10 . . -27.4(2) ?
O7 La2 C11 O10 3_655 . 131.6(2) ?
C1 La2 C11 O10 . . -4.2(2) ?
O5 La2 C11 C12 . . -169(2) ?
O7 La2 C11 C12 . . 113(2) ?
OW3 La2 C11 C12 . . 27(2) ?
O2 La2 C11 C12 . . -60(2) ?
O10 La2 C11 C12 . . -80(2) ?
O9 La2 C11 C12 . . 105(2) ?
O8 La2 C11 C12 3_655 . 4(2) ?
O3 La2 C11 C12 2_545 . -158(2) ?
O1 La2 C11 C12 . . -107(2) ?
O7 La2 C11 C12 3_655 . 52(2) ?
C1 La2 C11 C12 . . -84(2) ?
O9 C11 C12 C13 . . -4.1(5) yes
O10 C11 C12 C13 . . 178.0(3) yes
La2 C11 C12 C13 . . -106(2) ?
C11 C12 C13 C14 . . -72.9(4) ?
C12 C13 C14 C15 . . -173.9(3) ?
La1 O11 C15 O12 2_655 . 161.1(4) yes
La1 O11 C15 O12 4_665 . 8.1(3) ?
La1 O11 C15 C14 2_655 . -18.3(7) ?
La1 O11 C15 C14 4_665 . -171.2(3) ?
La1 O11 C15 La1 2_655 4_665 152.9(5) ?
La1 O12 C15 O11 4_665 . -10.0(4) ?
La1 O12 C15 C14 4_665 . 169.4(3) yes
C13 C14 C15 O11 . . 126.2(4) ?
C13 C14 C15 O12 . . -53.2(5) yes
C13 C14 C15 La1 . 4_665 -16.0(13) ?
